data_4330713
loop_
_publ_author_name
'Daniel P. Lazzaro'
'Phillip E. Fanwick'
'David R. McMillin'

_publ_contact_author_address
;Department of Chemistry
Purdue University
560 Oval Dr.
W. Lafayette
IN 47907-2084
;
_publ_contact_author_email pfanwick@purdue.edu
_publ_contact_author_name 'Phillip E. Fanwick'
_publ_section_title
;
 Arylated versus Cyclometalated Platinum(II) Polypyridines:
 Photoluminescence from Pt(4'-R-trpy)Ph+ Systems (R = NMe2,
 N-Pyrrolidinyl, or 1-Pyrenyl)
;
_journal_name_full 'Inorganic Chemistry'
_journal_page_first 10474
_journal_page_last 10476
_journal_paper_doi 10.1021/ic301593b
_journal_volume 51
_journal_year 2012
_chemical_formula_moiety 'C25 H23 N4 Pt1,F6 P1'
_chemical_formula_sum 'C25 H23 F6 N4 P Pt'
_chemical_formula_weight 719.54
_chemical_name_systematic ' ?'
_space_group_IT_number 15
_symmetry_cell_setting monoclinic
_symmetry_space_group_name_Hall '-C 2yc'
_symmetry_space_group_name_H-M 'C 1 2/c 1'
_cell_angle_alpha 90.00
_cell_angle_beta 110.926(13)
_cell_angle_gamma 90.00
_cell_formula_units_Z 4
_cell_length_a 10.8081(17)
_cell_length_b 26.549(4)
_cell_length_c 8.7543(12)
_cell_measurement_reflns_used 9993
_cell_measurement_temperature 150.00(2)
_cell_measurement_theta_max 63
_cell_measurement_theta_min 3
_cell_volume 2346.3(6)
_computing_cell_refinement 'DENZO/SCALEPACK (Otwinowski & Minor, 1996)'
_computing_data_collection 'Collect (Nonius, 1998)'
_computing_data_reduction 'DENZO/SCALEPACK (Otwinowski & Minor, 1996)'
_computing_molecular_graphics
;
    ORTEP (Johnson, 1976)
    PLATON (Spek, 2003)
;
_computing_publication_material 'SHELX97(Sheldrick, 2008) and local programs'
_computing_structure_refinement 'SHELX97 (Sheldrick, 2008)'
_computing_structure_solution
;
 PATTY (DIRDIF, Beurskins, 2008)
;
_diffrn_ambient_temperature 150.00(2)
_diffrn_measured_fraction_theta_full 0.9750
_diffrn_measured_fraction_theta_max 0.9750
_diffrn_measurement_device_type Nonius_KappaCCD
_diffrn_measurement_method \w
_diffrn_radiation_monochromator 'graphite 002'
_diffrn_radiation_type CU-K\a
_diffrn_radiation_wavelength 1.54184
_diffrn_reflns_av_R_equivalents 0.0950
_diffrn_reflns_av_sigmaI/netI 0.0637
_diffrn_reflns_limit_h_max 12
_diffrn_reflns_limit_h_min -12
_diffrn_reflns_limit_k_max 30
_diffrn_reflns_limit_k_min -30
_diffrn_reflns_limit_l_max 10
_diffrn_reflns_limit_l_min -10
_diffrn_reflns_number 9993
_diffrn_reflns_theta_full 60.0
_diffrn_reflns_theta_max 63.84
_diffrn_reflns_theta_min 3.33
_diffrn_standards_number 0
_exptl_absorpt_coefficient_mu 12.483
_exptl_absorpt_correction_T_max 0.8826
_exptl_absorpt_correction_T_min 0.5297
_exptl_absorpt_correction_type multi-scan
_exptl_absorpt_process_details 'SCALEPACK (Otwinowski & Minor, 1997)'
_exptl_crystal_colour yellow
_exptl_crystal_density_diffrn 2.037
_exptl_crystal_description needle
_exptl_crystal_F_000 1392
_exptl_crystal_size_max 0.20
_exptl_crystal_size_mid 0.02
_exptl_crystal_size_min 0.01
_refine_diff_density_max 3.02
_refine_diff_density_min -0.84
_refine_ls_d_res_high 0.89
_refine_ls_extinction_method none
_refine_ls_goodness_of_fit_ref 1.085
_refine_ls_hydrogen_treatment constr
_refine_ls_matrix_type full
_refine_ls_number_parameters 171
_refine_ls_number_reflns 1702
_refine_ls_number_restraints 0
_refine_ls_R_factor_all 0.087
_refine_ls_R_factor_gt 0.078
_refine_ls_shift/su_max 0.000
_refine_ls_structure_factor_coef Fsqd
_refine_ls_weighting_details '1/[\s^2^(Fo^2^)+(0.1384P)^2^+18.8818P] where P=(Fo^2^+2Fc^2^)/3 '
_refine_ls_weighting_scheme calc
_refine_ls_wR_factor_gt 0.198
_refine_ls_wR_factor_ref 0.208
_reflns_number_gt 1442
_reflns_number_total 1702
_reflns_threshold_expression >2.0\s(I)
_cod_data_source_file ic301593b_si_002_2.cif
_cod_data_source_block 092611
_cod_depositor_comments
;
The following automatic conversions were performed:

'_refine_ls_weighting_scheme' value 'calc ' changed to 'calc'
according to the built-in table from CIF Core dictionary named
'cif_core.dic' version 2.4.1 from 2010-06-29.

Automatic conversion script
Id: cif_fix_values 1891 2012-01-12 08:04:46Z andrius 
;
_cod_original_formula_sum 'C25 H23 F6 N4 P1 Pt1'
_cod_database_code 4330713

loop_
_symmetry_equiv_pos_as_xyz
'x, y, z'
'-x, y, -z+1/2'
'x+1/2, y+1/2, z'
'-x+1/2, y+1/2, -z+1/2'
'-x, -y, -z'
'x, -y, z-1/2'
'-x+1/2, -y+1/2, -z'
'x+1/2, -y+1/2, z-1/2'

loop_
_atom_site_label
_atom_site_fract_x
_atom_site_fract_y
_atom_site_fract_z
_atom_site_U_iso_or_equiv
_atom_site_adp_type
_atom_site_occupancy
_atom_site_symmetry_multiplicity
_atom_site_calc_flag
_atom_site_refinement_flags
Pt1 0.0000 0.09266(3) 0.2500 0.0524(4) Uani 1 2 d S
P1 0.5000 0.1153(2) 0.2500 0.0641(15) Uani 1 2 d S
F1 0.5090(12) 0.0717(5) 0.1292(13) 0.094(3) Uani 1 1 d .
F2 0.5089(12) 0.1568(4) 0.1258(15) 0.107(4) Uani 1 1 d .
F3 0.3431(11) 0.1145(5) 0.1625(17) 0.108(4) Uani 1 1 d .
N1 0.1509(12) 0.0790(5) 0.4661(14) 0.052(3) Uani 1 1 d .
N2 0.0000 0.0160(6) 0.2500 0.048(4) Uani 1 2 d S
N3 0.0000 -0.1362(7) 0.2500 0.057(4) Uani 1 2 d S
C2 0.2245(15) 0.1112(6) 0.5759(19) 0.060(4) Uani 1 1 d .
C3 0.3225(18) 0.0984(5) 0.720(2) 0.060(4) Uani 1 1 d .
C4 0.3482(15) 0.0481(6) 0.7519(19) 0.064(4) Uani 1 1 d .
C5 0.2736(14) 0.0123(6) 0.6397(18) 0.057(4) Uani 1 1 d .
C6 0.1747(14) 0.0284(5) 0.4978(15) 0.050(3) Uani 1 1 d .
C7 0.0883(13) -0.0071(6) 0.3785(16) 0.049(3) Uani 1 1 d .
C8 0.0918(14) -0.0580(5) 0.3811(17) 0.053(3) Uani 1 1 d .
C9 0.0000 -0.0861(7) 0.2500 0.050(5) Uani 1 2 d S
C10 -0.0899(14) -0.1671(6) 0.1187(16) 0.056(4) Uani 1 1 d .
C11 -0.0356(19) -0.2191(6) 0.1561(19) 0.070(4) Uani 1 1 d .
C21 0.0000 0.1704(7) 0.2500 0.044(4) Uani 1 2 d S
C22 -0.1176(17) 0.1976(6) 0.2232(18) 0.063(4) Uani 1 1 d .
C23 -0.1149(16) 0.2497(6) 0.2246(19) 0.061(4) Uani 1 1 d .
C24 0.0000 0.2751(8) 0.2500 0.076(7) Uani 1 2 d S
H2 0.2084 0.1454 0.5537 0.072 Uiso 1 1 calc R
H3 0.3701 0.1229 0.7932 0.072 Uiso 1 1 calc R
H4 0.4148 0.0379 0.8478 0.077 Uiso 1 1 calc R
H5 0.2902 -0.0219 0.6600 0.068 Uiso 1 1 calc R
H8 0.1540 -0.0748 0.4681 0.063 Uiso 1 1 calc R
H22 -0.1969 0.1806 0.2047 0.075 Uiso 1 1 calc R
H23 -0.1926 0.2675 0.2079 0.074 Uiso 1 1 calc R
H24 0.0000 0.3101 0.2500 0.091 Uiso 1 2 calc SR
H10A -0.0904 -0.1561 0.0129 0.067 Uiso 1 1 calc R
H10B -0.1795 -0.1655 0.1190 0.067 Uiso 1 1 calc R
H11A 0.0260 -0.2262 0.1011 0.084 Uiso 1 1 calc R
H11B -0.1061 -0.2439 0.1230 0.084 Uiso 1 1 calc R

loop_
_atom_site_aniso_label
_atom_site_aniso_U_11
_atom_site_aniso_U_22
_atom_site_aniso_U_33
_atom_site_aniso_U_12
_atom_site_aniso_U_13
_atom_site_aniso_U_23
Pt1 0.0482(7) 0.0538(7) 0.0531(6) 0.0000 0.0155(4) 0.0000
P1 0.059(4) 0.056(3) 0.062(3) 0.0000 0.004(3) 0.0000
F1 0.112(9) 0.083(7) 0.084(7) 0.006(7) 0.029(7) -0.012(6)
F2 0.125(10) 0.075(7) 0.108(8) -0.006(7) 0.026(7) 0.025(6)
F3 0.059(7) 0.083(7) 0.147(11) 0.009(6) -0.007(7) 0.001(8)
N1 0.043(7) 0.059(7) 0.053(6) -0.011(5) 0.017(6) -0.008(6)
N2 0.044(9) 0.037(8) 0.068(11) 0.0000 0.026(9) 0.0000
N3 0.046(10) 0.084(14) 0.041(8) 0.0000 0.014(8) 0.0000
C2 0.054(9) 0.057(8) 0.062(9) 0.002(8) 0.012(8) 0.007(7)
C3 0.075(12) 0.045(9) 0.073(10) -0.007(7) 0.042(10) -0.012(7)
C4 0.057(9) 0.082(12) 0.056(8) -0.008(8) 0.024(7) -0.006(8)
C5 0.051(9) 0.059(9) 0.067(9) 0.009(7) 0.029(8) 0.000(7)
C6 0.049(8) 0.055(9) 0.045(7) 0.005(6) 0.017(6) 0.000(6)
C7 0.039(8) 0.059(9) 0.047(7) 0.013(6) 0.013(6) 0.001(6)
C8 0.055(9) 0.054(9) 0.053(8) -0.004(7) 0.024(7) -0.006(6)
C9 0.049(13) 0.036(11) 0.065(13) 0.0000 0.019(11) 0.0000
C10 0.044(8) 0.072(10) 0.042(7) 0.010(7) 0.003(6) 0.002(7)
C11 0.092(12) 0.054(9) 0.067(9) -0.008(9) 0.032(9) 0.006(8)
C21 0.043(11) 0.040(10) 0.046(10) 0.0000 0.012(9) 0.0000
C22 0.067(10) 0.068(11) 0.057(8) 0.003(8) 0.028(8) 0.001(7)
C23 0.071(10) 0.049(9) 0.072(9) -0.005(8) 0.035(8) -0.006(7)
C24 0.10(2) 0.024(10) 0.108(19) 0.0000 0.044(16) 0.0000

loop_
_atom_type_symbol
_atom_type_description
_atom_type_scat_dispersion_real
_atom_type_scat_dispersion_imag
_atom_type_scat_source
C C 0.0181 0.0091 'International Tables Vol C Tables 4.2.6.8 and 6.1.1.4'
H H 0.0000 0.0000 'International Tables Vol C Tables 4.2.6.8 and 6.1.1.4'
F F 0.0727 0.0534 'International Tables Vol C Tables 4.2.6.8 and 6.1.1.4'
N N 0.0311 0.0180 'International Tables Vol C Tables 4.2.6.8 and 6.1.1.4'
P P 0.2955 0.4335 'International Tables Vol C Tables 4.2.6.8 and 6.1.1.4'
Pt Pt -4.5932 6.9264 'International Tables Vol C Tables 4.2.6.8 and 6.1.1.4'

loop_
_geom_angle_atom_site_label_1
_geom_angle_atom_site_label_2
_geom_angle_atom_site_label_3
_geom_angle
_geom_angle_site_symmetry_1
_geom_angle_site_symmetry_3
N2 Pt1 N1 79.8(3) . 2_555
N2 Pt1 N1 79.8(3) . .
N1 Pt1 N1 159.5(7) 2_555 .
N2 Pt1 C21 180.0000(10) . .
N1 Pt1 C21 100.2(3) 2_555 .
N1 Pt1 C21 100.2(3) . .
F2 P1 F2 91.2(10) 2_655 .
F2 P1 F3 91.4(7) 2_655 .
F2 P1 F3 89.7(7) . .
F2 P1 F3 89.7(7) 2_655 2_655
F2 P1 F3 91.4(7) . 2_655
F3 P1 F3 178.5(10) . 2_655
F2 P1 F1 177.8(7) 2_655 .
F2 P1 F1 91.0(6) . .
F3 P1 F1 88.7(7) . .
F3 P1 F1 90.2(7) 2_655 .
F2 P1 F1 91.0(6) 2_655 2_655
F2 P1 F1 177.8(7) . 2_655
F3 P1 F1 90.2(7) . 2_655
F3 P1 F1 88.7(7) 2_655 2_655
F1 P1 F1 86.9(10) . 2_655
C2 N1 C6 117.7(13) . .
C2 N1 Pt1 129.3(11) . .
C6 N1 Pt1 113.0(9) . .
C7 N2 C7 125.3(17) . 2_555
C7 N2 Pt1 117.3(9) . .
C7 N2 Pt1 117.3(9) 2_555 .
C9 N3 C10 124.1(9) . 2_555
C9 N3 C10 124.1(9) . .
C10 N3 C10 111.8(18) 2_555 .
N1 C2 C3 125.1(16) . .
N1 C2 H2 117.40 . .
C3 C2 H2 117.40 . .
C2 C3 C4 117.7(15) . .
C2 C3 H3 121.10 . .
C4 C3 H3 121.10 . .
C3 C4 C5 119.6(16) . .
C3 C4 H4 120.20 . .
C5 C4 H4 120.20 . .
C6 C5 C4 119.2(15) . .
C6 C5 H5 120.40 . .
C4 C5 H5 120.40 . .
N1 C6 C5 120.7(13) . .
N1 C6 C7 117.2(12) . .
C5 C6 C7 122.1(13) . .
N2 C7 C8 118.7(14) . .
N2 C7 C6 112.7(13) . .
C8 C7 C6 128.5(13) . .
C7 C8 C9 120.0(14) . .
C7 C8 H8 120.00 . .
C9 C8 H8 120.00 . .
N3 C9 C8 121.4(9) . .
N3 C9 C8 121.4(9) . 2_555
C8 C9 C8 117.2(18) . 2_555
N3 C10 C11 104.4(13) . .
N3 C10 H10A 110.90 . .
C11 C10 H10A 110.90 . .
N3 C10 H10B 110.90 . .
C11 C10 H10B 110.90 . .
H10A C10 H10B 108.90 . .
C10 C11 C11 104.0(9) . 2_555
C10 C11 H11A 111.00 . .
C11 C11 H11A 111.00 2_555 .
C10 C11 H11B 111.00 . .
C11 C11 H11B 111.00 2_555 .
H11A C11 H11B 109.00 . .
C22 C21 C22 118.3(19) 2_555 .
C22 C21 Pt1 120.9(10) 2_555 .
C22 C21 Pt1 120.9(10) . .
C23 C22 C21 119.8(16) . .
C23 C22 H22 120.10 . .
C21 C22 H22 120.10 . .
C24 C23 C22 120.9(16) . .
C24 C23 H23 119.60 . .
C22 C23 H23 119.60 . .
C23 C24 C23 120(2) . 2_555
C23 C24 H24 119.80 . .
C23 C24 H24 119.80 2_555 .

loop_
_geom_bond_atom_site_label_1
_geom_bond_atom_site_label_2
_geom_bond_distance
_geom_bond_site_symmetry_2
Pt1 N2 2.035(16) .
Pt1 N1 2.041(12) 2_555
Pt1 N1 2.041(12) .
Pt1 C21 2.065(19) .
P1 F2 1.574(12) 2_655
P1 F2 1.574(12) .
P1 F3 1.592(10) .
P1 F3 1.592(10) 2_655
P1 F1 1.595(12) .
P1 F1 1.595(12) 2_655
N1 C2 1.32(2) .
N1 C6 1.377(19) .
N2 C7 1.336(15) .
N2 C7 1.336(15) 2_555
N3 C9 1.33(2) .
N3 C10 1.463(18) 2_555
N3 C10 1.463(18) .
C2 C3 1.37(2) .
C2 H2 0.9300 .
C3 C4 1.37(2) .
C3 H3 0.9300 .
C4 C5 1.40(2) .
C4 H4 0.9300 .
C5 C6 1.39(2) .
C5 H5 0.9300 .
C6 C7 1.47(2) .
C7 C8 1.35(2) .
C8 C9 1.429(17) .
C8 H8 0.9300 .
C9 C8 1.429(17) 2_555
C10 C11 1.49(2) .
C10 H10A 0.9700 .
C10 H10B 0.9700 .
C11 C11 1.55(3) 2_555
C11 H11A 0.9700 .
C11 H11B 0.9700 .
C21 C22 1.406(19) 2_555
C21 C22 1.406(19) .
C22 C23 1.38(2) .
C22 H22 0.9300 .
C23 C24 1.360(18) .
C23 H23 0.9300 .
C24 C23 1.360(18) 2_555
C24 H24 0.9300 .

loop_
_geom_torsion_atom_site_label_1
_geom_torsion_atom_site_label_2
_geom_torsion_atom_site_label_3
_geom_torsion_atom_site_label_4
_geom_torsion
_geom_torsion_site_symmetry_1
_geom_torsion_site_symmetry_4
N2 Pt1 N1 C2 -178.3(13) . .
N1 Pt1 N1 C2 -178.3(13) 2 .
C21 Pt1 N1 C2 1.7(13) . .
N2 Pt1 N1 C6 0.7(8) . .
N1 Pt1 N1 C6 0.7(8) 2 .
C21 Pt1 N1 C6 -179.3(8) . .
N1 Pt1 N2 C7 -179.3(7) 2 .
N1 Pt1 N2 C7 0.7(7) . .
C21 Pt1 N2 C7 -118(100) . .
N1 Pt1 N2 C7 0.7(7) 2 2
N1 Pt1 N2 C7 -179.3(7) . 2
C21 Pt1 N2 C7 62(100) . 2
C6 N1 C2 C3 0(2) . .
Pt1 N1 C2 C3 178.7(11) . .
N1 C2 C3 C4 1(2) . .
C2 C3 C4 C5 -1(2) . .
C3 C4 C5 C6 0(2) . .
C2 N1 C6 C5 -0.6(19) . .
Pt1 N1 C6 C5 -179.8(10) . .
C2 N1 C6 C7 177.2(12) . .
Pt1 N1 C6 C7 -1.9(14) . .
C4 C5 C6 N1 1(2) . .
C4 C5 C6 C7 -176.9(12) . .
C7 N2 C7 C8 0.8(9) 2 .
Pt1 N2 C7 C8 -179.2(9) . .
C7 N2 C7 C6 178.2(12) 2 .
Pt1 N2 C7 C6 -1.8(12) . .
N1 C6 C7 N2 2.5(16) . .
C5 C6 C7 N2 -179.7(11) . .
N1 C6 C7 C8 179.5(13) . .
C5 C6 C7 C8 -3(2) . .
N2 C7 C8 C9 -1.6(18) . .
C6 C7 C8 C9 -178.5(11) . .
C10 N3 C9 C8 0.9(9) 2 .
C10 N3 C9 C8 -179.1(9) . .
C10 N3 C9 C8 -179.1(9) 2 2
C10 N3 C9 C8 0.9(9) . 2
C7 C8 C9 N3 -179.2(9) . .
C7 C8 C9 C8 0.8(9) . 2
C9 N3 C10 C11 169.0(8) . .
C10 N3 C10 C11 -11.0(8) 2 .
N3 C10 C11 C11 27.5(19) . 2
N2 Pt1 C21 C22 170(100) . 2
N1 Pt1 C21 C22 -128.9(8) 2 2
N1 Pt1 C21 C22 51.1(8) . 2
N2 Pt1 C21 C22 -10(100) . .
N1 Pt1 C21 C22 51.1(8) 2 .
N1 Pt1 C21 C22 -128.9(8) . .
C22 C21 C22 C23 -0.3(10) 2 .
Pt1 C21 C22 C23 179.7(10) . .
C21 C22 C23 C24 1(2) . .
C22 C23 C24 C23 -0.3(11) . 2
